data_7045469
loop_
_publ_author_name
'Gao, Hong-Ling'
'Huang, Shao-Xia'
'Zhou, Xiao-Pu'
'Liu, Zhen'
'Cui, Jian-Zhong'

_publ_section_title
;
 Magnetic properties and structure of tetranuclear lanthanide complexes
 based on 8-hydroxylquinoline Schiff base derivative and \b-diketone
 coligand.
;
_journal_issue 10
_journal_name_full 'Dalton transactions (Cambridge, England : 2003)'
_journal_page_first 3503
_journal_page_last 3511
_journal_paper_doi 10.1039/c8dt00063h
_journal_volume 47
_journal_year 2018
_chemical_formula_moiety 'C150 H106 Gd4 N18 O16'
_chemical_formula_sum 'C150 H106 Gd4 N18 O16'
_chemical_formula_weight 3045.52
_space_group_crystal_system monoclinic
_space_group_IT_number 14
_space_group_name_Hall '-P 2ybc'
_space_group_name_H-M_alt 'P 1 21/c 1'
_symmetry_space_group_name_Hall '-P 2ybc'
_symmetry_space_group_name_H-M 'P 1 21/c 1'
_atom_sites_solution_hydrogens geom
_atom_sites_solution_primary direct
_audit_creation_date 2018-01-25
_audit_creation_method
;
Olex2 1.2
(compiled 2017.03.28 svn.r3405 for OlexSys, GUI svn.r5337)
;
_audit_update_record
;
2018-01-26 deposited with the CCDC.
2018-01-30 downloaded from the CCDC.
;
_cell_angle_alpha 90
_cell_angle_beta 110.726(4)
_cell_angle_gamma 90
_cell_formula_units_Z 2
_cell_length_a 17.966(3)
_cell_length_b 18.828(2)
_cell_length_c 22.200(4)
_cell_measurement_reflns_used 10952
_cell_measurement_temperature 113
_cell_measurement_theta_max 27.5
_cell_measurement_theta_min 3.1
_cell_volume 7023.5(19)
_computing_cell_refinement
;
CrystalClear-SM Expert 2.1 b42 (Rigaku, 2015)
;
_computing_data_collection
;
CrystalClear-SM Expert 2.1 b42 (Rigaku, 2015)
;
_computing_data_reduction
;
CrystalClear-SM Expert 2.1 b42 (Rigaku, 2015)
;
_computing_molecular_graphics 'Olex2 (Dolomanov et al., 2009)'
_computing_publication_material 'Olex2 (Dolomanov et al., 2009)'
_computing_structure_refinement 'ShelXL (Sheldrick, 2015)'
_computing_structure_solution 'ShelXS (Sheldrick, 2008)'
_diffrn_ambient_temperature 113.15
_diffrn_detector_area_resol_mean 5.8140
_diffrn_measured_fraction_theta_full 0.996
_diffrn_measured_fraction_theta_max 0.989
_diffrn_measurement_details
;
scan:
    Number of images: 360
               Slice: -105.0000 - 75.0000
         Image width: 0.5000
            Exp time: 30.0000
       Rotation axis: Omega
               Omega: 0.0000
                 Chi: 45.0000
                 Phi: 0.0000
                 XTD: 44.9437
              2theta: -15.0100
scan:
    Number of images: 300
               Slice: -105.0000 - 45.0000
         Image width: 0.5000
            Exp time: 30.0000
       Rotation axis: Omega
               Omega: 0.0000
                 Chi: 45.0000
                 Phi: 90.0000
                 XTD: 44.9437
              2theta: -15.0100
scan:
    Number of images: 200
               Slice: -105.0000 - -5.0000
         Image width: 0.5000
            Exp time: 30.0000
       Rotation axis: Omega
               Omega: 0.0000
                 Chi: 45.0000
                 Phi: 180.0000
                 XTD: 44.9437
              2theta: -15.0100
;
_diffrn_measurement_device
;
AFC10: Fixed Chi 2 circle
;
_diffrn_measurement_device_type 'Rigaku Xtalab P200'
_diffrn_measurement_method '\w scans'
_diffrn_measurement_specimen_support Fiber
_diffrn_radiation_type MoK\a
_diffrn_radiation_wavelength 0.71073
_diffrn_reflns_av_R_equivalents 0.0732
_diffrn_reflns_av_unetI/netI 0.0751
_diffrn_reflns_Laue_measured_fraction_full 0.996
_diffrn_reflns_Laue_measured_fraction_max 0.989
_diffrn_reflns_limit_h_max 23
_diffrn_reflns_limit_h_min -23
_diffrn_reflns_limit_k_max 21
_diffrn_reflns_limit_k_min -24
_diffrn_reflns_limit_l_max 28
_diffrn_reflns_limit_l_min -28
_diffrn_reflns_number 70323
_diffrn_reflns_point_group_measured_fraction_full 0.996
_diffrn_reflns_point_group_measured_fraction_max 0.989
_diffrn_reflns_theta_full 25.242
_diffrn_reflns_theta_max 27.558
_diffrn_reflns_theta_min 3.114
_exptl_absorpt_coefficient_mu 1.933
_exptl_absorpt_correction_T_max 1.000
_exptl_absorpt_correction_T_min 0.784
_exptl_absorpt_correction_type multi-scan
_exptl_absorpt_process_details 'REQAB (Rigaku, 1998)'
_exptl_crystal_colour Colorless
_exptl_crystal_density_diffrn 1.440
_exptl_crystal_density_method 'not measured'
_exptl_crystal_description Prism
_exptl_crystal_F_000 3032
_exptl_crystal_preparation Fiber
_exptl_crystal_size_max 0.2
_exptl_crystal_size_mid 0.18
_exptl_crystal_size_min 0.12
_refine_diff_density_max 2.015
_refine_diff_density_min -0.854
_refine_diff_density_rms 0.136
_refine_ls_extinction_method none
_refine_ls_goodness_of_fit_ref 0.993
_refine_ls_hydrogen_treatment constr
_refine_ls_matrix_type full
_refine_ls_number_parameters 847
_refine_ls_number_reflns 16036
_refine_ls_number_restraints 0
_refine_ls_restrained_S_all 0.993
_refine_ls_R_factor_all 0.0892
_refine_ls_R_factor_gt 0.0534
_refine_ls_shift/su_max 0.003
_refine_ls_shift/su_mean 0.000
_refine_ls_structure_factor_coef Fsqd
_refine_ls_weighting_details 'w=1/[\s^2^(Fo^2^)+(0.0741P)^2^] where P=(Fo^2^+2Fc^2^)/3'
_refine_ls_weighting_scheme calc
_refine_ls_wR_factor_gt 0.1224
_refine_ls_wR_factor_ref 0.1354
_reflns_Friedel_coverage 0.000
_reflns_number_gt 10480
_reflns_number_total 16036
_reflns_threshold_expression 'I > 2\s(I)'
_cod_data_source_file c8dt00063h2.cif
_cod_data_source_block shelx_sq_CCDC2
_cod_depositor_comments 'Adding full bibliography for 7045466--7045470.cif.'
_cod_original_cell_volume 7023.1(19)
_cod_database_code 7045469
_shelx_shelxl_version_number 2018/1
_shelx_space_group_comment
;
The symmetry employed for this shelxl refinement is uniquely defined
by the following loop, which should always be used as a source of
symmetry information in preference to the above space-group names.
They are only intended as comments.
;
_shelx_estimated_absorpt_t_max 0.801
_shelx_estimated_absorpt_t_min 0.699
_olex2_refinement_description
;
1. Fixed Uiso
 At 1.2 times of:
  All C(H) groups, All O(H) groups
2.a Ternary CH refined with riding coordinates:
 O8(H8)
2.b Aromatic/amide H refined with riding coordinates:
 C1(H1), C2(H2), C3(H3), C6(H6), C7(H7), C11(H11), C13(H13), C14(H14),
 C15(H15), C16(H16), C17(H17), C18(H18), C19(H19), C22(H22), C23(H23), C27(H27),
  C29(H29), C30(H30), C31(H31), C32(H32), C35(H35), C36(H36), C39(H39),
 C40(H40), C41(H41), C43(H43), C45(H45), C46(H46), C47(H47), C48(H48), C49(H49),
  C50(H50), C51(H51), C52(H52), C53(H53), C56(H56), C59(H59), C60(H60),
 C61(H61), C62(H62), C63(H63), C64(H64), C65(H65), C66(H66), C67(H67), C68(H68),
  C71(H71), C74(H74), C75(H75), C76(H76), C77(H77), C78(H78)
;
_olex2_submission_special_instructions 'No special instructions were received'

loop_
_space_group_symop_operation_xyz
'x, y, z'
'-x, y+1/2, -z+1/2'
'-x, -y, -z'
'x, -y-1/2, z-1/2'

loop_
_atom_site_label
_atom_site_type_symbol
_atom_site_fract_x
_atom_site_fract_y
_atom_site_fract_z
_atom_site_U_iso_or_equiv
_atom_site_adp_type
_atom_site_occupancy
_atom_site_site_symmetry_order
_atom_site_calc_flag
_atom_site_refinement_flags_posn
Gd1 Gd 0.45962(2) 1.08137(2) 0.36477(2) 0.03064(9) Uani 1 1 d .
Gd2 Gd 0.40355(2) 0.94701(2) 0.45635(2) 0.03112(9) Uani 1 1 d .
O1 O 0.5955(2) 1.0799(2) 0.43831(19) 0.0346(9) Uani 1 1 d .
O2 O 0.3401(2) 1.0203(2) 0.36159(19) 0.0346(9) Uani 1 1 d .
O3 O 0.4828(2) 0.9573(2) 0.3894(2) 0.0355(9) Uani 1 1 d .
O4 O 0.5019(2) 1.1792(2) 0.32004(19) 0.0347(9) Uani 1 1 d .
O5 O 0.4023(3) 1.1823(2) 0.39351(19) 0.0391(10) Uani 1 1 d .
O6 O 0.4224(2) 0.8269(2) 0.4425(2) 0.0391(10) Uani 1 1 d .
O7 O 0.2817(2) 0.8886(2) 0.4331(2) 0.0390(10) Uani 1 1 d .
O8 O 0.4646(2) 1.0627(2) 0.47067(19) 0.0330(9) Uani 1 1 d .
H8 H 0.433306 1.099046 0.484525 0.040 Uiso 1 1 calc R
N1 N 0.6897(3) 0.9738(2) 0.5072(2) 0.0336(11) Uani 1 1 d .
N3 N 0.9767(5) 0.8549(3) 0.2248(4) 0.0644(18) Uani 1 1 d .
N4 N 0.3448(3) 1.0887(2) 0.2569(2) 0.0331(11) Uani 1 1 d .
N6 N -0.2286(5) 1.0679(4) 0.0074(5) 0.087(3) Uani 1 1 d .
N7 N 0.5186(3) 1.0141(2) 0.2919(2) 0.0342(11) Uani 1 1 d .
N9 N 0.9106(5) 0.6851(4) 0.2502(4) 0.071(2) Uani 1 1 d .
C1 C 0.7334(4) 0.9210(3) 0.5400(3) 0.0382(14) Uani 1 1 d .
H1 H 0.723612 0.903695 0.576738 0.046 Uiso 1 1 calc R
C2 C 0.7938(4) 0.8890(4) 0.5232(3) 0.0438(15) Uani 1 1 d .
H2 H 0.823662 0.850513 0.547644 0.053 Uiso 1 1 calc R
C3 C 0.8090(4) 0.9141(3) 0.4711(3) 0.0425(15) Uani 1 1 d .
H3 H 0.849235 0.892618 0.458718 0.051 Uiso 1 1 calc R
C4 C 0.7651(4) 0.9719(3) 0.4356(3) 0.0360(13) Uani 1 1 d .
C5 C 0.7783(4) 1.0017(3) 0.3807(3) 0.0399(14) Uani 1 1 d .
C6 C 0.7370(4) 1.0626(3) 0.3538(3) 0.0427(15) Uani 1 1 d .
H6 H 0.748688 1.085720 0.320204 0.051 Uiso 1 1 calc R
C7 C 0.6787(4) 1.0911(3) 0.3746(3) 0.0403(15) Uani 1 1 d .
H7 H 0.652857 1.133762 0.355531 0.048 Uiso 1 1 calc R
C8 C 0.6576(4) 1.0593(3) 0.4218(3) 0.0350(13) Uani 1 1 d .
C9 C 0.7053(4) 1.0001(3) 0.4553(3) 0.0354(13) Uani 1 1 d .
N2 N 0.8342(3) 0.9673(3) 0.3603(3) 0.0450(13) Uani 1 1 d .
C11 C 0.8230(4) 0.9668(4) 0.3003(3) 0.0471(16) Uani 1 1 d .
H11 H 0.778813 0.991781 0.271500 0.056 Uiso 1 1 calc R
C12 C 0.8770(4) 0.9284(3) 0.2741(3) 0.0441(16) Uani 1 1 d .
C13 C 0.8567(5) 0.9176(4) 0.2099(4) 0.060(2) Uani 1 1 d .
H13 H 0.807453 0.934844 0.180565 0.072 Uiso 1 1 calc R
C14 C 0.9095(5) 0.8806(5) 0.1873(4) 0.067(2) Uani 1 1 d .
H14 H 0.895168 0.874147 0.142177 0.080 Uiso 1 1 calc R
C15 C 0.9964(5) 0.8654(4) 0.2877(4) 0.067(2) Uani 1 1 d .
H15 H 1.045839 0.847145 0.315634 0.080 Uiso 1 1 calc R
C16 C 0.9494(5) 0.9010(4) 0.3144(4) 0.059(2) Uani 1 1 d .
H16 H 0.965885 0.906969 0.359773 0.071 Uiso 1 1 calc R
C17 C 0.3466(4) 1.1214(3) 0.2049(3) 0.0408(15) Uani 1 1 d .
H17 H 0.392958 1.147695 0.207967 0.049 Uiso 1 1 calc R
C18 C 0.2836(4) 1.1197(4) 0.1450(3) 0.0446(16) Uani 1 1 d .
H18 H 0.289502 1.141183 0.108183 0.053 Uiso 1 1 calc R
C19 C 0.2141(4) 1.0867(3) 0.1403(3) 0.0429(15) Uani 1 1 d .
H19 H 0.170492 1.086490 0.100534 0.052 Uiso 1 1 calc R
C20 C 0.2076(4) 1.0530(3) 0.1947(3) 0.0385(14) Uani 1 1 d .
C21 C 0.1367(4) 1.0204(3) 0.1959(3) 0.0439(15) Uani 1 1 d .
C22 C 0.1375(4) 0.9865(4) 0.2506(3) 0.0485(17) Uani 1 1 d .
H22 H 0.090462 0.963553 0.250620 0.058 Uiso 1 1 calc R
C23 C 0.2060(4) 0.9846(3) 0.3070(3) 0.0417(15) Uani 1 1 d .
H23 H 0.204447 0.959458 0.343691 0.050 Uiso 1 1 calc R
C24 C 0.2758(4) 1.0189(3) 0.3098(3) 0.0374(14) Uani 1 1 d .
C25 C 0.2761(4) 1.0535(3) 0.2527(3) 0.0343(13) Uani 1 1 d .
N5 N 0.0667(3) 1.0274(3) 0.1399(3) 0.0521(14) Uani 1 1 d .
C27 C 0.0020(4) 1.0380(4) 0.1502(4) 0.0552(19) Uani 1 1 d .
H27 H 0.004224 1.040734 0.193515 0.066 Uiso 1 1 calc R
C28 C -0.0761(4) 1.0461(4) 0.0983(4) 0.059(2) Uani 1 1 d .
C29 C -0.0890(5) 1.0396(4) 0.0332(5) 0.072(2) Uani 1 1 d .
H29 H -0.046970 1.027952 0.018353 0.086 Uiso 1 1 calc R
C30 C -0.1670(6) 1.0511(5) -0.0101(5) 0.082(3) Uani 1 1 d .
H30 H -0.176463 1.046588 -0.054833 0.098 Uiso 1 1 calc R
C31 C -0.2140(5) 1.0749(4) 0.0700(6) 0.077(3) Uani 1 1 d .
H31 H -0.256663 1.087851 0.083699 0.092 Uiso 1 1 calc R
C32 C -0.1404(5) 1.0642(4) 0.1158(5) 0.070(2) Uani 1 1 d .
H32 H -0.133202 1.069266 0.160099 0.083 Uiso 1 1 calc R
C33 C 0.5512(3) 0.9500(3) 0.3157(3) 0.0353(13) Uani 1 1 d .
C34 C 0.5336(4) 0.9218(3) 0.3698(3) 0.0337(13) Uani 1 1 d .
C35 C 0.5720(4) 0.8601(3) 0.3975(3) 0.0357(13) Uani 1 1 d .
H35 H 0.562250 0.841030 0.433606 0.043 Uiso 1 1 calc R
C36 C 0.6243(4) 0.8250(3) 0.3747(3) 0.0407(15) Uani 1 1 d .
H36 H 0.650335 0.783539 0.396476 0.049 Uiso 1 1 calc R
C37 C 0.6399(4) 0.8478(3) 0.3218(3) 0.0383(14) Uani 1 1 d .
C38 C 0.6018(4) 0.9113(3) 0.2911(3) 0.0359(13) Uani 1 1 d .
C39 C 0.6155(4) 0.9412(4) 0.2378(3) 0.0427(15) Uani 1 1 d .
H39 H 0.647608 0.916721 0.218578 0.051 Uiso 1 1 calc R
C40 C 0.5825(4) 1.0057(4) 0.2134(3) 0.0490(17) Uani 1 1 d .
H40 H 0.591382 1.026307 0.177455 0.059 Uiso 1 1 calc R
C41 C 0.5359(4) 1.0399(4) 0.2428(3) 0.0455(16) Uani 1 1 d .
H41 H 0.514804 1.085114 0.226484 0.055 Uiso 1 1 calc R
N8 N 0.6901(3) 0.8140(3) 0.2933(3) 0.0411(12) Uani 1 1 d .
C43 C 0.7549(4) 0.7859(3) 0.3295(3) 0.0424(15) Uani 1 1 d .
H43 H 0.769230 0.787987 0.375005 0.051 Uiso 1 1 calc R
C44 C 0.8072(4) 0.7506(3) 0.3018(3) 0.0464(16) Uani 1 1 d .
C45 C 0.8840(5) 0.7324(4) 0.3407(4) 0.063(2) Uani 1 1 d .
H45 H 0.902879 0.740474 0.385864 0.076 Uiso 1 1 calc R
C46 C 0.9324(5) 0.7016(4) 0.3107(6) 0.076(3) Uani 1 1 d .
H46 H 0.986035 0.691827 0.336812 0.091 Uiso 1 1 calc R
C47 C 0.8375(6) 0.7019(4) 0.2143(5) 0.070(2) Uani 1 1 d .
H47 H 0.820729 0.691451 0.169556 0.083 Uiso 1 1 calc R
C48 C 0.7833(5) 0.7338(4) 0.2368(4) 0.0554(18) Uani 1 1 d .
H48 H 0.730789 0.743924 0.208482 0.066 Uiso 1 1 calc R
C49 C 0.5736(4) 1.2680(4) 0.2546(3) 0.0478(17) Uani 1 1 d .
H49 H 0.549539 1.225727 0.233154 0.057 Uiso 1 1 calc R
C50 C 0.6199(5) 1.3084(4) 0.2292(4) 0.0575(19) Uani 1 1 d .
H50 H 0.626695 1.294093 0.190451 0.069 Uiso 1 1 calc R
C51 C 0.6559(5) 1.3689(4) 0.2601(4) 0.061(2) Uani 1 1 d .
H51 H 0.686427 1.397156 0.241907 0.073 Uiso 1 1 calc R
C52 C 0.6484(6) 1.3892(5) 0.3169(5) 0.079(3) Uani 1 1 d .
H52 H 0.675510 1.429983 0.339291 0.095 Uiso 1 1 calc R
C53 C 0.6005(5) 1.3492(4) 0.3415(4) 0.067(2) Uani 1 1 d .
H53 H 0.594018 1.363785 0.380341 0.080 Uiso 1 1 calc R
C54 C 0.5617(4) 1.2880(3) 0.3102(3) 0.0383(14) Uani 1 1 d .
C55 C 0.5084(4) 1.2451(3) 0.3344(3) 0.0373(14) Uani 1 1 d .
C56 C 0.4700(4) 1.2799(3) 0.3704(3) 0.0378(14) Uani 1 1 d .
H56 H 0.482339 1.328681 0.379857 0.045 Uiso 1 1 calc R
C57 C 0.4150(4) 1.2492(3) 0.3937(3) 0.0364(13) Uani 1 1 d .
C58 C 0.3667(3) 1.2949(3) 0.4211(3) 0.0333(13) Uani 1 1 d .
C59 C 0.3641(4) 1.3682(3) 0.4165(3) 0.0412(15) Uani 1 1 d .
H59 H 0.396326 1.391831 0.396834 0.049 Uiso 1 1 calc R
C60 C 0.3152(4) 1.4082(3) 0.4403(3) 0.0447(16) Uani 1 1 d .
H60 H 0.315251 1.458590 0.437395 0.054 Uiso 1 1 calc R
C61 C 0.2664(4) 1.3748(3) 0.4681(3) 0.0491(17) Uani 1 1 d .
H61 H 0.231414 1.401508 0.482965 0.059 Uiso 1 1 calc R
C62 C 0.2699(4) 1.3026(3) 0.4737(3) 0.0478(16) Uani 1 1 d .
H62 H 0.237697 1.279070 0.493406 0.057 Uiso 1 1 calc R
C63 C 0.3191(4) 1.2630(4) 0.4513(3) 0.0464(16) Uani 1 1 d .
H63 H 0.320690 1.212845 0.456505 0.056 Uiso 1 1 calc R
C64 C 0.4841(4) 0.7011(4) 0.4151(3) 0.0454(16) Uani 1 1 d .
H64 H 0.495388 0.743963 0.397452 0.055 Uiso 1 1 calc R
C65 C 0.5229(4) 0.6405(3) 0.4098(3) 0.0476(16) Uani 1 1 d .
H65 H 0.561719 0.642200 0.389868 0.057 Uiso 1 1 calc R
C66 C 0.5066(4) 0.5775(4) 0.4329(3) 0.0469(16) Uani 1 1 d .
H66 H 0.532835 0.535214 0.428137 0.056 Uiso 1 1 calc R
C67 C 0.4506(4) 0.5757(3) 0.4637(3) 0.0505(18) Uani 1 1 d .
H67 H 0.438288 0.532236 0.479853 0.061 Uiso 1 1 calc R
C68 C 0.4134(4) 0.6386(3) 0.4704(3) 0.0422(15) Uani 1 1 d .
H68 H 0.376785 0.637703 0.492580 0.051 Uiso 1 1 calc R
C69 C 0.4282(4) 0.7022(3) 0.4457(3) 0.0398(14) Uani 1 1 d .
C70 C 0.3880(4) 0.7691(3) 0.4497(3) 0.0367(14) Uani 1 1 d .
C71 C 0.3137(4) 0.7687(3) 0.4565(3) 0.0446(16) Uani 1 1 d .
H71 H 0.295803 0.725144 0.468278 0.054 Uiso 1 1 calc R
C72 C 0.2640(4) 0.8273(3) 0.4475(3) 0.0431(15) Uani 1 1 d .
C73 C 0.1845(4) 0.8209(3) 0.4563(3) 0.0418(15) Uani 1 1 d .
C74 C 0.1491(4) 0.7560(4) 0.4574(4) 0.0556(19) Uani 1 1 d .
H74 H 0.173729 0.713523 0.450826 0.067 Uiso 1 1 calc R
C75 C 0.0780(5) 0.7528(4) 0.4680(4) 0.068(2) Uani 1 1 d .
H75 H 0.053166 0.708154 0.467294 0.081 Uiso 1 1 calc R
C76 C 0.0426(4) 0.8140(4) 0.4796(4) 0.0595(19) Uani 1 1 d .
H76 H -0.005048 0.811396 0.488894 0.071 Uiso 1 1 calc R
C77 C 0.0772(4) 0.8786(4) 0.4774(4) 0.0579(19) Uani 1 1 d .
H77 H 0.053034 0.921052 0.484468 0.069 Uiso 1 1 calc R
C78 C 0.1476(4) 0.8818(4) 0.4649(3) 0.0494(17) Uani 1 1 d .
H78 H 0.170373 0.926644 0.462255 0.059 Uiso 1 1 calc R

loop_
_atom_site_aniso_label
_atom_site_aniso_U_11
_atom_site_aniso_U_22
_atom_site_aniso_U_33
_atom_site_aniso_U_23
_atom_site_aniso_U_13
_atom_site_aniso_U_12
Gd1 0.03315(16) 0.02607(15) 0.03927(17) 0.00571(12) 0.02094(13) 0.00224(11)
Gd2 0.03463(16) 0.02559(15) 0.03946(17) 0.00428(12) 0.02093(13) -0.00046(11)
O1 0.034(2) 0.034(2) 0.042(2) 0.0070(18) 0.0216(19) 0.0035(17)
O2 0.031(2) 0.034(2) 0.041(2) 0.0054(18) 0.0166(19) 0.0003(17)
O3 0.039(2) 0.025(2) 0.052(2) -0.0096(17) 0.028(2) -0.0057(16)
O4 0.036(2) 0.027(2) 0.043(2) 0.0059(18) 0.0175(19) -0.0002(17)
O5 0.050(3) 0.028(2) 0.047(2) 0.0042(18) 0.026(2) 0.0038(18)
O6 0.040(2) 0.027(2) 0.055(3) 0.0062(19) 0.023(2) -0.0050(17)
O7 0.040(2) 0.030(2) 0.049(2) 0.0066(19) 0.018(2) 0.0001(18)
O8 0.037(2) 0.030(2) 0.041(2) 0.0053(17) 0.0239(19) 0.0022(16)
N1 0.032(3) 0.033(3) 0.040(3) 0.010(2) 0.019(2) 0.003(2)
N3 0.073(5) 0.054(4) 0.089(5) 0.002(4) 0.057(4) 0.000(3)
N4 0.039(3) 0.029(3) 0.037(3) 0.006(2) 0.021(2) 0.005(2)
N6 0.058(5) 0.063(5) 0.118(7) 0.006(5) 0.005(5) -0.002(4)
N7 0.039(3) 0.032(3) 0.037(3) 0.006(2) 0.020(2) 0.004(2)
N9 0.073(5) 0.050(4) 0.114(6) -0.006(4) 0.063(5) 0.007(3)
C1 0.042(4) 0.036(3) 0.041(3) 0.004(3) 0.020(3) 0.005(3)
C2 0.045(4) 0.042(4) 0.047(4) 0.008(3) 0.019(3) 0.008(3)
C3 0.042(4) 0.040(3) 0.052(4) 0.004(3) 0.025(3) 0.002(3)
C4 0.032(3) 0.037(3) 0.044(3) 0.003(3) 0.019(3) 0.000(2)
C5 0.040(4) 0.044(4) 0.045(4) 0.006(3) 0.026(3) 0.001(3)
C6 0.038(4) 0.051(4) 0.048(4) 0.008(3) 0.027(3) -0.004(3)
C7 0.034(3) 0.038(3) 0.054(4) 0.012(3) 0.022(3) 0.001(3)
C8 0.036(3) 0.034(3) 0.043(3) 0.000(3) 0.023(3) -0.004(2)
C9 0.035(3) 0.031(3) 0.046(3) 0.003(3) 0.022(3) -0.003(2)
N2 0.043(3) 0.043(3) 0.059(4) 0.009(3) 0.030(3) 0.003(2)
C11 0.048(4) 0.052(4) 0.051(4) 0.006(3) 0.030(3) -0.001(3)
C12 0.049(4) 0.043(4) 0.050(4) 0.001(3) 0.029(3) -0.006(3)
C13 0.052(5) 0.071(5) 0.066(5) -0.011(4) 0.031(4) -0.008(4)
C14 0.063(6) 0.081(6) 0.069(5) -0.021(5) 0.039(5) -0.016(5)
C15 0.067(5) 0.070(5) 0.085(6) 0.019(5) 0.053(5) 0.013(4)
C16 0.064(5) 0.065(5) 0.065(5) 0.022(4) 0.042(4) 0.018(4)
C17 0.043(4) 0.029(3) 0.059(4) 0.014(3) 0.028(3) 0.008(3)
C18 0.041(4) 0.055(4) 0.041(4) 0.014(3) 0.018(3) 0.001(3)
C19 0.035(3) 0.046(4) 0.046(4) 0.003(3) 0.012(3) 0.002(3)
C20 0.037(3) 0.037(3) 0.044(4) 0.005(3) 0.018(3) -0.001(3)
C21 0.035(4) 0.039(3) 0.055(4) 0.003(3) 0.012(3) -0.004(3)
C22 0.042(4) 0.045(4) 0.060(4) 0.012(3) 0.020(3) -0.006(3)
C23 0.043(4) 0.031(3) 0.057(4) 0.012(3) 0.026(3) 0.004(3)
C24 0.038(4) 0.031(3) 0.048(4) -0.003(3) 0.022(3) 0.002(3)
C25 0.036(3) 0.024(3) 0.049(4) 0.002(3) 0.023(3) 0.005(2)
N5 0.041(3) 0.045(3) 0.068(4) 0.008(3) 0.016(3) -0.012(3)
C27 0.046(4) 0.049(4) 0.069(5) 0.020(4) 0.018(4) -0.005(3)
C28 0.041(4) 0.040(4) 0.090(6) 0.018(4) 0.014(4) 0.003(3)
C29 0.059(5) 0.057(5) 0.084(6) 0.005(4) 0.006(5) 0.005(4)
C30 0.078(7) 0.055(5) 0.090(7) 0.009(5) 0.001(6) 0.001(5)
C31 0.049(5) 0.046(5) 0.121(8) 0.031(5) 0.011(5) 0.003(4)
C32 0.047(5) 0.056(5) 0.100(7) 0.025(4) 0.019(5) -0.001(4)
C33 0.030(3) 0.039(3) 0.039(3) 0.006(3) 0.015(3) -0.001(3)
C34 0.037(3) 0.028(3) 0.042(3) 0.001(2) 0.021(3) -0.001(2)
C35 0.045(4) 0.028(3) 0.042(3) 0.004(3) 0.026(3) 0.000(3)
C36 0.048(4) 0.025(3) 0.054(4) 0.004(3) 0.024(3) 0.007(3)
C37 0.044(4) 0.032(3) 0.048(4) 0.000(3) 0.027(3) 0.005(3)
C38 0.033(3) 0.037(3) 0.044(3) -0.007(3) 0.021(3) 0.003(2)
C39 0.045(4) 0.049(4) 0.040(4) 0.001(3) 0.024(3) 0.007(3)
C40 0.052(4) 0.056(4) 0.048(4) 0.019(3) 0.029(3) 0.017(3)
C41 0.040(4) 0.055(4) 0.046(4) 0.012(3) 0.021(3) 0.012(3)
N8 0.046(3) 0.032(3) 0.050(3) -0.003(2) 0.024(3) 0.000(2)
C43 0.046(4) 0.033(3) 0.054(4) -0.002(3) 0.025(3) 0.004(3)
C44 0.048(4) 0.035(3) 0.064(5) 0.006(3) 0.029(4) 0.001(3)
C45 0.052(5) 0.054(5) 0.087(6) -0.011(4) 0.030(4) 0.011(4)
C46 0.053(5) 0.049(5) 0.134(9) -0.018(5) 0.044(5) 0.003(4)
C47 0.083(7) 0.062(5) 0.082(6) 0.000(4) 0.052(5) 0.008(5)
C48 0.061(5) 0.049(4) 0.065(5) 0.004(4) 0.034(4) 0.006(3)
C49 0.050(4) 0.047(4) 0.046(4) 0.006(3) 0.016(3) -0.013(3)
C50 0.059(5) 0.069(5) 0.054(4) 0.003(4) 0.032(4) -0.009(4)
C51 0.068(5) 0.051(5) 0.077(5) 0.013(4) 0.041(4) -0.009(4)
C52 0.076(6) 0.064(5) 0.117(8) -0.017(5) 0.058(6) -0.026(5)
C53 0.079(6) 0.055(5) 0.088(6) -0.018(4) 0.055(5) -0.021(4)
C54 0.037(3) 0.032(3) 0.048(4) 0.008(3) 0.017(3) -0.004(3)
C55 0.034(3) 0.035(3) 0.043(3) 0.010(3) 0.014(3) -0.004(3)
C56 0.043(4) 0.028(3) 0.051(4) 0.004(3) 0.026(3) 0.003(2)
C57 0.039(3) 0.034(3) 0.035(3) 0.000(3) 0.013(3) 0.001(3)
C58 0.036(3) 0.033(3) 0.031(3) 0.002(2) 0.011(3) 0.004(2)
C59 0.048(4) 0.038(3) 0.044(4) 0.004(3) 0.024(3) 0.001(3)
C60 0.053(4) 0.032(3) 0.049(4) 0.001(3) 0.018(3) 0.005(3)
C61 0.045(4) 0.039(4) 0.062(4) -0.003(3) 0.017(3) 0.011(3)
C62 0.052(4) 0.040(4) 0.063(4) -0.001(3) 0.034(4) 0.008(3)
C63 0.049(4) 0.038(4) 0.061(4) 0.005(3) 0.029(3) 0.007(3)
C64 0.054(4) 0.041(4) 0.051(4) 0.000(3) 0.031(3) -0.001(3)
C65 0.058(4) 0.038(4) 0.046(4) -0.004(3) 0.019(3) -0.002(3)
C66 0.047(4) 0.044(4) 0.050(4) -0.002(3) 0.017(3) 0.009(3)
C67 0.052(4) 0.030(3) 0.060(4) 0.005(3) 0.009(4) -0.003(3)
C68 0.038(4) 0.040(4) 0.048(4) 0.002(3) 0.014(3) -0.001(3)
C69 0.035(3) 0.038(4) 0.045(4) -0.003(3) 0.013(3) -0.006(3)
C70 0.044(4) 0.035(3) 0.034(3) -0.008(3) 0.018(3) -0.007(3)
C71 0.047(4) 0.028(3) 0.065(4) 0.007(3) 0.029(3) -0.003(3)
C72 0.044(4) 0.035(3) 0.047(4) 0.003(3) 0.013(3) -0.006(3)
C73 0.042(4) 0.034(3) 0.050(4) 0.007(3) 0.017(3) -0.002(3)
C74 0.050(4) 0.045(4) 0.084(5) 0.009(4) 0.038(4) 0.002(3)
C75 0.046(5) 0.053(5) 0.112(7) 0.011(5) 0.037(5) -0.004(4)
C76 0.041(4) 0.059(5) 0.081(5) 0.009(4) 0.026(4) -0.004(3)
C77 0.045(4) 0.045(4) 0.081(5) -0.002(4) 0.019(4) 0.007(3)
C78 0.045(4) 0.044(4) 0.062(4) -0.001(3) 0.023(3) -0.006(3)

loop_
_atom_type_symbol
_atom_type_description
_atom_type_scat_dispersion_real
_atom_type_scat_dispersion_imag
_atom_type_scat_source
C C 0.0033 0.0016 'International Tables Vol C Tables 4.2.6.8 and 6.1.1.4'
H H 0.0000 0.0000 'International Tables Vol C Tables 4.2.6.8 and 6.1.1.4'
Gd Gd -0.1653 3.9035 'International Tables Vol C Tables 4.2.6.8 and 6.1.1.4'
N N 0.0061 0.0033 'International Tables Vol C Tables 4.2.6.8 and 6.1.1.4'
O O 0.0106 0.0060 'International Tables Vol C Tables 4.2.6.8 and 6.1.1.4'

loop_
_geom_angle_atom_site_label_1
_geom_angle_atom_site_label_2
_geom_angle_atom_site_label_3
_geom_angle
_geom_angle_site_symmetry_1
_geom_angle_site_symmetry_3
Gd2 Gd1 Gd2 62.003(13) . 3_676
O1 Gd1 Gd2 91.61(9) . .
O1 Gd1 Gd2 35.46(9) . 3_676
O1 Gd1 O2 133.77(13) . .
O1 Gd1 N4 157.70(14) . .
O1 Gd1 N7 82.85(14) . .
O2 Gd1 Gd2 42.22(9) . .
O2 Gd1 Gd2 101.44(9) . 3_676
O2 Gd1 N4 65.36(14) . .
O2 Gd1 N7 107.99(15) . .
O3 Gd1 Gd2 41.35(9) . .
O3 Gd1 Gd2 68.81(10) . 3_676
O3 Gd1 O1 77.43(13) . .
O3 Gd1 O2 67.93(13) . .
O3 Gd1 N4 106.47(14) . .
O3 Gd1 N7 65.53(14) . .
O4 Gd1 Gd2 171.07(10) . .
O4 Gd1 Gd2 110.94(10) . 3_676
O4 Gd1 O1 83.88(13) . .
O4 Gd1 O2 141.28(13) . .
O4 Gd1 O3 143.62(13) . .
O4 Gd1 O5 73.69(14) . .
O4 Gd1 O8 129.71(13) . .
O4 Gd1 N4 80.54(14) . .
O4 Gd1 N7 81.50(14) . .
O5 Gd1 Gd2 90.76(10) . 3_676
O5 Gd1 Gd2 100.21(10) . .
O5 Gd1 O1 105.13(14) . .
O5 Gd1 O2 85.54(14) . .
O5 Gd1 O3 141.28(13) . .
O5 Gd1 N4 85.69(15) . .
O5 Gd1 N7 152.74(14) . .
O8 Gd1 Gd2 34.13(10) . 3_676
O8 Gd1 Gd2 41.37(9) . .
O8 Gd1 O1 69.46(13) . .
O8 Gd1 O2 71.12(13) . .
O8 Gd1 O3 71.59(13) . .
O8 Gd1 O5 73.41(13) . .
O8 Gd1 N4 132.81(14) . .
O8 Gd1 N7 132.92(14) . .
N4 Gd1 Gd2 105.82(11) . .
N4 Gd1 Gd2 166.53(11) . 3_676
N4 Gd1 N7 79.17(15) . .
N7 Gd1 Gd2 105.64(10) . .
N7 Gd1 Gd2 108.82(11) . 3_676
Gd1 Gd2 Gd1 117.998(12) . 3_676
Gd1 Gd2 Gd2 62.703(12) . 3_676
Gd2 Gd2 Gd1 55.294(9) 3_676 3_676
O1 Gd2 Gd1 35.84(10) 3_676 3_676
O1 Gd2 Gd1 142.65(10) 3_676 .
O1 Gd2 Gd2 85.65(10) 3_676 3_676
O1 Gd2 O2 143.64(13) 3_676 .
O1 Gd2 O3 145.36(14) 3_676 .
O1 Gd2 O8 102.57(13) 3_676 .
O1 Gd2 N1 66.14(14) 3_676 3_676
O2 Gd2 Gd1 41.77(9) . .
O2 Gd2 Gd1 153.05(9) . 3_676
O2 Gd2 Gd2 101.70(9) . 3_676
O2 Gd2 N1 77.62(14) . 3_676
O3 Gd2 Gd1 41.38(9) . .
O3 Gd2 Gd1 110.07(10) . 3_676
O3 Gd2 Gd2 69.31(10) . 3_676
O3 Gd2 O2 67.61(13) . .
O3 Gd2 O8 70.56(13) . .
O3 Gd2 N1 137.82(14) . 3_676
O6 Gd2 Gd1 86.11(10) . 3_676
O6 Gd2 Gd1 121.71(10) . .
O6 Gd2 Gd2 114.91(10) . 3_676
O6 Gd2 O1 88.38(14) . 3_676
O6 Gd2 O2 118.90(14) . .
O6 Gd2 O3 81.40(13) . .
O6 Gd2 O7 71.49(14) . .
O6 Gd2 O8 81.76(14) . 3_676
O6 Gd2 O8 144.78(14) . .
O6 Gd2 N1 138.24(14) . 3_676
O7 Gd2 Gd1 129.19(10) . .
O7 Gd2 Gd1 111.36(10) . 3_676
O7 Gd2 Gd2 162.73(10) . 3_676
O7 Gd2 O1 78.36(14) . 3_676
O7 Gd2 O2 87.70(13) . .
O7 Gd2 O3 127.94(14) . .
O7 Gd2 O8 143.23(14) . .
O7 Gd2 O8 138.60(13) . 3_676
O7 Gd2 N1 71.29(15) . 3_676
O8 Gd2 Gd1 84.03(9) . 3_676
O8 Gd2 Gd1 91.65(9) 3_676 .
O8 Gd2 Gd1 33.97(9) 3_676 3_676
O8 Gd2 Gd1 40.08(9) . .
O8 Gd2 Gd2 36.12(9) 3_676 3_676
O8 Gd2 Gd2 35.21(9) . 3_676
O8 Gd2 O1 69.69(13) 3_676 3_676
O8 Gd2 O2 69.73(13) . .
O8 Gd2 O2 133.42(13) 3_676 .
O8 Gd2 O3 76.11(14) 3_676 .
O8 Gd2 O8 71.33(15) 3_676 .
O8 Gd2 N1 75.62(14) . 3_676
O8 Gd2 N1 115.86(14) 3_676 3_676
N1 Gd2 Gd1 90.30(11) 3_676 3_676
N1 Gd2 Gd1 96.52(10) 3_676 .
N1 Gd2 Gd2 96.37(11) 3_676 3_676
Gd2 O1 Gd1 108.71(15) 3_676 .
C8 O1 Gd1 123.8(4) . .
C8 O1 Gd2 119.0(3) . 3_676
Gd1 O2 Gd2 96.01(14) . .
C24 O2 Gd1 122.2(3) . .
C24 O2 Gd2 138.1(4) . .
Gd2 O3 Gd1 97.27(13) . .
C34 O3 Gd1 120.0(3) . .
C34 O3 Gd2 142.4(3) . .
C55 O4 Gd1 132.3(4) . .
C57 O5 Gd1 134.5(4) . .
C70 O6 Gd2 135.0(4) . .
C72 O7 Gd2 132.1(4) . .
Gd1 O8 Gd2 98.56(14) . .
Gd1 O8 Gd2 111.89(15) . 3_676
Gd1 O8 H8 112.3 . .
Gd2 O8 Gd2 108.67(15) 3_676 .
Gd2 O8 H8 112.3 3_676 .
Gd2 O8 H8 112.3 . .
C1 N1 Gd2 126.2(4) . 3_676
C1 N1 C9 118.7(5) . .
C9 N1 Gd2 113.8(4) . 3_676
C14 N3 C15 117.4(7) . .
C17 N4 Gd1 125.8(4) . .
C17 N4 C25 117.7(5) . .
C25 N4 Gd1 116.5(4) . .
C31 N6 C30 116.9(9) . .
C33 N7 Gd1 114.2(4) . .
C41 N7 Gd1 127.4(4) . .
C41 N7 C33 116.7(5) . .
C46 N9 C47 116.3(7) . .
N1 C1 H1 118.6 . .
N1 C1 C2 122.8(6) . .
C2 C1 H1 118.6 . .
C1 C2 H2 120.5 . .
C3 C2 C1 119.0(6) . .
C3 C2 H2 120.5 . .
C2 C3 H3 120.0 . .
C2 C3 C4 120.1(6) . .
C4 C3 H3 120.0 . .
C3 C4 C5 123.3(6) . .
C9 C4 C3 117.3(5) . .
C9 C4 C5 119.5(5) . .
C6 C5 C4 117.7(5) . .
C6 C5 N2 125.7(5) . .
N2 C5 C4 116.5(5) . .
C5 C6 H6 119.0 . .
C5 C6 C7 122.0(6) . .
C7 C6 H6 119.0 . .
C6 C7 H7 119.0 . .
C8 C7 C6 122.0(6) . .
C8 C7 H7 119.0 . .
O1 C8 C7 124.2(5) . .
O1 C8 C9 118.8(5) . .
C7 C8 C9 117.0(5) . .
N1 C9 C4 122.2(5) . .
N1 C9 C8 116.8(5) . .
C4 C9 C8 121.1(5) . .
C11 N2 C5 118.4(6) . .
N2 C11 H11 118.9 . .
N2 C11 C12 122.1(7) . .
C12 C11 H11 118.9 . .
C13 C12 C11 121.0(7) . .
C13 C12 C16 117.7(7) . .
C16 C12 C11 121.3(6) . .
C12 C13 H13 120.5 . .
C12 C13 C14 119.0(8) . .
C14 C13 H13 120.5 . .
N3 C14 C13 123.5(8) . .
N3 C14 H14 118.3 . .
C13 C14 H14 118.3 . .
N3 C15 H15 118.2 . .
N3 C15 C16 123.6(8) . .
C16 C15 H15 118.2 . .
C12 C16 H16 120.6 . .
C15 C16 C12 118.8(8) . .
C15 C16 H16 120.6 . .
N4 C17 H17 118.1 . .
N4 C17 C18 123.7(6) . .
C18 C17 H17 118.1 . .
C17 C18 H18 120.3 . .
C19 C18 C17 119.3(6) . .
C19 C18 H18 120.3 . .
C18 C19 H19 120.3 . .
C18 C19 C20 119.5(6) . .
C20 C19 H19 120.3 . .
C19 C20 C21 123.9(6) . .
C19 C20 C25 117.6(6) . .
C21 C20 C25 118.5(5) . .
C20 C21 N5 117.6(6) . .
C22 C21 C20 119.3(6) . .
C22 C21 N5 123.1(6) . .
C21 C22 H22 118.9 . .
C21 C22 C23 122.2(6) . .
C23 C22 H22 118.9 . .
C22 C23 H23 119.5 . .
C24 C23 C22 121.0(6) . .
C24 C23 H23 119.5 . .
O2 C24 C23 123.2(6) . .
O2 C24 C25 119.4(5) . .
C23 C24 C25 117.4(6) . .
N4 C25 C20 122.0(5) . .
N4 C25 C24 116.5(5) . .
C24 C25 C20 121.5(5) . .
C27 N5 C21 115.9(6) . .
N5 C27 H27 118.3 . .
N5 C27 C28 123.4(8) . .
C28 C27 H27 118.3 . .
C29 C28 C27 124.6(8) . .
C29 C28 C32 117.8(8) . .
C32 C28 C27 117.5(8) . .
C28 C29 H29 121.4 . .
C28 C29 C30 117.2(9) . .
C30 C29 H29 121.4 . .
N6 C30 C29 124.5(10) . .
N6 C30 H30 117.8 . .
C29 C30 H30 117.8 . .
N6 C31 H31 118.5 . .
N6 C31 C32 122.9(10) . .
C32 C31 H31 118.5 . .
C28 C32 H32 119.7 . .
C31 C32 C28 120.7(10) . .
C31 C32 H32 119.7 . .
N7 C33 C34 117.2(5) . .
N7 C33 C38 123.5(5) . .
C38 C33 C34 119.3(5) . .
O3 C34 C33 117.8(5) . .
O3 C34 C35 125.0(5) . .
C35 C34 C33 117.2(5) . .
C34 C35 H35 118.8 . .
C34 C35 C36 122.5(5) . .
C36 C35 H35 118.8 . .
C35 C36 H36 118.8 . .
C37 C36 C35 122.4(6) . .
C37 C36 H36 118.8 . .
C36 C37 C38 117.7(5) . .
C36 C37 N8 126.5(5) . .
N8 C37 C38 115.7(5) . .
C33 C38 C37 120.7(5) . .
C39 C38 C33 116.4(5) . .
C39 C38 C37 122.8(5) . .
C38 C39 H39 119.8 . .
C40 C39 C38 120.3(6) . .
C40 C39 H39 119.8 . .
C39 C40 H40 120.9 . .
C39 C40 C41 118.1(6) . .
C41 C40 H40 120.9 . .
N7 C41 C40 124.9(6) . .
N7 C41 H41 117.6 . .
C40 C41 H41 117.6 . .
C43 N8 C37 119.2(6) . .
N8 C43 H43 119.8 . .
N8 C43 C44 120.4(6) . .
C44 C43 H43 119.8 . .
C45 C44 C43 120.0(7) . .
C45 C44 C48 117.6(7) . .
C48 C44 C43 122.4(7) . .
C44 C45 H45 121.4 . .
C44 C45 C46 117.1(8) . .
C46 C45 H45 121.4 . .
N9 C46 C45 125.7(9) . .
N9 C46 H46 117.2 . .
C45 C46 H46 117.2 . .
N9 C47 H47 117.7 . .
N9 C47 C48 124.6(8) . .
C48 C47 H47 117.7 . .
C44 C48 H48 120.7 . .
C47 C48 C44 118.5(8) . .
C47 C48 H48 120.7 . .
C50 C49 H49 119.3 . .
C54 C49 H49 119.3 . .
C54 C49 C50 121.4(6) . .
C49 C50 H50 120.0 . .
C51 C50 C49 119.9(7) . .
C51 C50 H50 120.0 . .
C50 C51 H51 119.7 . .
C50 C51 C52 120.7(7) . .
C52 C51 H51 119.7 . .
C51 C52 H52 120.4 . .
C51 C52 C53 119.1(8) . .
C53 C52 H52 120.4 . .
C52 C53 H53 119.3 . .
C52 C53 C54 121.3(7) . .
C54 C53 H53 119.3 . .
C49 C54 C53 117.5(6) . .
C49 C54 C55 119.9(6) . .
C53 C54 C55 122.6(6) . .
O4 C55 C54 116.7(5) . .
O4 C55 C56 125.6(5) . .
C56 C55 C54 117.7(5) . .
C55 C56 H56 117.3 . .
C55 C56 C57 125.3(6) . .
C57 C56 H56 117.3 . .
O5 C57 C56 123.8(6) . .
O5 C57 C58 116.1(5) . .
C56 C57 C58 120.0(5) . .
C59 C58 C57 123.7(5) . .
C59 C58 C63 117.0(5) . .
C63 C58 C57 119.2(5) . .
C58 C59 H59 119.3 . .
C58 C59 C60 121.4(6) . .
C60 C59 H59 119.3 . .
C59 C60 H60 119.9 . .
C61 C60 C59 120.3(6) . .
C61 C60 H60 119.9 . .
C60 C61 H61 120.8 . .
C62 C61 C60 118.3(6) . .
C62 C61 H61 120.8 . .
C61 C62 H62 119.2 . .
C61 C62 C63 121.5(7) . .
C63 C62 H62 119.2 . .
C58 C63 H63 119.3 . .
C62 C63 C58 121.4(6) . .
C62 C63 H63 119.3 . .
C65 C64 H64 119.0 . .
C65 C64 C69 122.1(6) . .
C69 C64 H64 119.0 . .
C64 C65 H65 119.7 . .
C64 C65 C66 120.7(7) . .
C66 C65 H65 119.7 . .
C65 C66 H66 120.3 . .
C65 C66 C67 119.4(6) . .
C67 C66 H66 120.3 . .
C66 C67 H67 120.5 . .
C68 C67 C66 119.1(6) . .
C68 C67 H67 120.5 . .
C67 C68 H68 119.1 . .
C69 C68 C67 121.7(6) . .
C69 C68 H68 119.1 . .
C64 C69 C70 119.6(6) . .
C68 C69 C64 117.0(6) . .
C68 C69 C70 123.4(6) . .
O6 C70 C69 116.7(5) . .
O6 C70 C71 122.4(6) . .
C71 C70 C69 120.7(5) . .
C70 C71 H71 117.6 . .
C72 C71 C70 124.7(6) . .
C72 C71 H71 117.6 . .
O7 C72 C71 123.7(6) . .
O7 C72 C73 115.8(6) . .
C71 C72 C73 120.4(6) . .
C74 C73 C72 122.3(6) . .
C78 C73 C72 118.6(6) . .
C78 C73 C74 119.1(6) . .
C73 C74 H74 119.9 . .
C75 C74 C73 120.1(7) . .
C75 C74 H74 119.9 . .
C74 C75 H75 119.6 . .
C74 C75 C76 120.7(7) . .
C76 C75 H75 119.6 . .
C75 C76 H76 120.5 . .
C77 C76 C75 119.0(7) . .
C77 C76 H76 120.5 . .
C76 C77 H77 119.9 . .
C76 C77 C78 120.1(7) . .
C78 C77 H77 119.9 . .
C73 C78 C77 120.8(7) . .
C73 C78 H78 119.6 . .
C77 C78 H78 119.6 . .

loop_
_geom_bond_atom_site_label_1
_geom_bond_atom_site_label_2
_geom_bond_distance
_geom_bond_site_symmetry_2
Gd1 Gd2 3.6052(5) .
Gd1 Gd2 3.8971(7) 3_676
Gd1 O1 2.409(4) .
Gd1 O2 2.415(4) .
Gd1 O3 2.402(4) .
Gd1 O4 2.342(4) .
Gd1 O5 2.354(4) .
Gd1 O8 2.347(4) .
Gd1 N4 2.551(5) .
Gd1 N7 2.561(5) .
Gd2 Gd2 3.8722(8) 3_676
Gd2 O1 2.387(4) 3_676
Gd2 O2 2.436(4) .
Gd2 O3 2.401(4) .
Gd2 O6 2.322(4) .
Gd2 O7 2.339(4) .
Gd2 O8 2.409(4) .
Gd2 O8 2.357(4) 3_676
Gd2 N1 2.578(5) 3_676
O1 C8 1.348(7) .
O2 C24 1.310(7) .
O3 C34 1.323(7) .
O4 C55 1.277(7) .
O5 C57 1.279(7) .
O6 C70 1.289(7) .
O7 C72 1.268(7) .
O8 H8 1.0000 .
N1 C1 1.316(7) .
N1 C9 1.372(7) .
N3 C14 1.292(11) .
N3 C15 1.329(11) .
N4 C17 1.320(7) .
N4 C25 1.374(7) .
N6 C30 1.334(13) .
N6 C31 1.328(13) .
N7 C33 1.363(7) .
N7 C41 1.328(8) .
N9 C46 1.297(12) .
N9 C47 1.310(11) .
C1 H1 0.9500 .
C1 C2 1.402(9) .
C2 H2 0.9500 .
C2 C3 1.362(9) .
C3 H3 0.9500 .
C3 C4 1.409(9) .
C4 C5 1.437(8) .
C4 C9 1.399(8) .
C5 C6 1.381(9) .
C5 N2 1.397(8) .
C6 H6 0.9500 .
C6 C7 1.392(9) .
C7 H7 0.9500 .
C7 C8 1.372(8) .
C8 C9 1.442(8) .
N2 C11 1.276(8) .
C11 H11 0.9500 .
C11 C12 1.483(9) .
C12 C13 1.356(10) .
C12 C16 1.391(10) .
C13 H13 0.9500 .
C13 C14 1.405(11) .
C14 H14 0.9500 .
C15 H15 0.9500 .
C15 C16 1.368(10) .
C16 H16 0.9500 .
C17 H17 0.9500 .
C17 C18 1.408(9) .
C18 H18 0.9500 .
C18 C19 1.366(9) .
C19 H19 0.9500 .
C19 C20 1.406(9) .
C20 C21 1.422(8) .
C20 C25 1.433(9) .
C21 C22 1.367(9) .
C21 N5 1.427(8) .
C22 H22 0.9500 .
C22 C23 1.412(9) .
C23 H23 0.9500 .
C23 C24 1.393(8) .
C24 C25 1.426(8) .
N5 C27 1.277(9) .
C27 H27 0.9500 .
C27 C28 1.475(10) .
C28 C29 1.385(12) .
C28 C32 1.386(12) .
C29 H29 0.9500 .
C29 C30 1.407(12) .
C30 H30 0.9500 .
C31 H31 0.9500 .
C31 C32 1.369(12) .
C32 H32 0.9500 .
C33 C34 1.447(8) .
C33 C38 1.417(8) .
C34 C35 1.379(8) .
C35 H35 0.9500 .
C35 C36 1.382(8) .
C36 H36 0.9500 .
C36 C37 1.368(9) .
C37 C38 1.425(8) .
C37 N8 1.423(8) .
C38 C39 1.408(9) .
C39 H39 0.9500 .
C39 C40 1.375(9) .
C40 H40 0.9500 .
C40 C41 1.388(9) .
C41 H41 0.9500 .
N8 C43 1.273(8) .
C43 H43 0.9500 .
C43 C44 1.453(9) .
C44 C45 1.387(10) .
C44 C48 1.389(10) .
C45 H45 0.9500 .
C45 C46 1.395(11) .
C46 H46 0.9500 .
C47 H47 0.9500 .
C47 C48 1.380(10) .
C48 H48 0.9500 .
C49 H49 0.9500 .
C49 C50 1.385(9) .
C49 C54 1.378(9) .
C50 H50 0.9500 .
C50 C51 1.368(11) .
C51 H51 0.9500 .
C51 C52 1.371(12) .
C52 H52 0.9500 .
C52 C53 1.392(11) .
C53 H53 0.9500 .
C53 C54 1.398(10) .
C54 C55 1.490(8) .
C55 C56 1.390(9) .
C56 H56 0.9500 .
C56 C57 1.395(8) .
C57 C58 1.495(8) .
C58 C59 1.383(8) .
C58 C63 1.397(9) .
C59 H59 0.9500 .
C59 C60 1.395(9) .
C60 H60 0.9500 .
C60 C61 1.391(10) .
C61 H61 0.9500 .
C61 C62 1.365(9) .
C62 H62 0.9500 .
C62 C63 1.376(9) .
C63 H63 0.9500 .
C64 H64 0.9500 .
C64 C65 1.364(9) .
C64 C69 1.396(9) .
C65 H65 0.9500 .
C65 C66 1.366(9) .
C66 H66 0.9500 .
C66 C67 1.402(10) .
C67 H67 0.9500 .
C67 C68 1.393(9) .
C68 H68 0.9500 .
C68 C69 1.383(9) .
C69 C70 1.471(9) .
C70 C71 1.397(9) .
C71 H71 0.9500 .
C71 C72 1.388(9) .
C72 C73 1.513(9) .
C73 C74 1.383(9) .
C73 C78 1.371(9) .
C74 H74 0.9500 .
C74 C75 1.379(10) .
C75 H75 0.9500 .
C75 C76 1.384(11) .
C76 H76 0.9500 .
C76 C77 1.375(10) .
C77 H77 0.9500 .
C77 C78 1.387(10) .
C78 H78 0.9500 .

loop_
_geom_torsion_atom_site_label_1
_geom_torsion_atom_site_label_2
_geom_torsion_atom_site_label_3
_geom_torsion_atom_site_label_4
_geom_torsion
_geom_torsion_site_symmetry_1
Gd1 O1 C8 C7 59.7(7) .
Gd1 O1 C8 C9 -120.1(5) .
Gd1 O2 C24 C23 -179.4(4) .
Gd1 O2 C24 C25 0.8(7) .
Gd1 O3 C34 C33 -22.2(7) .
Gd1 O3 C34 C35 156.9(5) .
Gd1 O4 C55 C54 160.3(4) .
Gd1 O4 C55 C56 -19.7(9) .
Gd1 O5 C57 C56 4.3(9) .
Gd1 O5 C57 C58 -175.7(4) .
Gd1 N4 C17 C18 175.1(5) .
Gd1 N4 C25 C20 -179.5(4) .
Gd1 N4 C25 C24 2.0(6) .
Gd1 N7 C33 C34 13.1(7) .
Gd1 N7 C33 C38 -165.8(5) .
Gd1 N7 C41 C40 165.9(5) .
Gd2 O1 C8 C7 -155.9(5) 3_676
Gd2 O1 C8 C9 24.3(7) 3_676
Gd2 O2 C24 C23 28.0(9) .
Gd2 O2 C24 C25 -151.8(4) .
Gd2 O3 C34 C33 166.5(4) .
Gd2 O3 C34 C35 -14.5(10) .
Gd2 O6 C70 C69 -170.0(4) .
Gd2 O6 C70 C71 14.2(9) .
Gd2 O7 C72 C71 -30.0(9) .
Gd2 O7 C72 C73 148.5(4) .
Gd2 N1 C1 C2 -167.4(5) 3_676
Gd2 N1 C9 C4 168.4(5) 3_676
Gd2 N1 C9 C8 -11.0(6) 3_676
O1 C8 C9 N1 -7.4(8) .
O1 C8 C9 C4 173.2(5) .
O2 C24 C25 N4 -1.9(8) .
O2 C24 C25 C20 179.5(5) .
O3 C34 C35 C36 179.7(6) .
O4 C55 C56 C57 -3.7(10) .
O5 C57 C58 C59 -170.1(6) .
O5 C57 C58 C63 7.7(8) .
O6 C70 C71 C72 9.7(10) .
O7 C72 C73 C74 164.9(6) .
O7 C72 C73 C78 -16.6(9) .
N1 C1 C2 C3 0.9(10) .
N3 C15 C16 C12 -0.4(12) .
N4 C17 C18 C19 4.7(10) .
N6 C31 C32 C28 0.8(12) .
N7 C33 C34 O3 4.7(8) .
N7 C33 C34 C35 -174.5(5) .
N7 C33 C38 C37 174.2(6) .
N7 C33 C38 C39 -2.3(9) .
N9 C47 C48 C44 1.1(12) .
C1 N1 C9 C4 1.1(9) .
C1 N1 C9 C8 -178.3(6) .
C1 C2 C3 C4 0.8(10) .
C2 C3 C4 C5 179.2(6) .
C2 C3 C4 C9 -1.5(9) .
C3 C4 C5 C6 -173.7(6) .
C3 C4 C5 N2 4.5(9) .
C3 C4 C9 N1 0.5(9) .
C3 C4 C9 C8 179.9(6) .
C4 C5 C6 C7 -6.0(10) .
C4 C5 N2 C11 146.9(6) .
C5 C4 C9 N1 179.8(5) .
C5 C4 C9 C8 -0.8(9) .
C5 C6 C7 C8 -1.7(10) .
C5 N2 C11 C12 -176.9(6) .
C6 C5 N2 C11 -35.1(10) .
C6 C7 C8 O1 -171.8(6) .
C6 C7 C8 C9 7.9(9) .
C7 C8 C9 N1 172.8(5) .
C7 C8 C9 C4 -6.6(9) .
C9 N1 C1 C2 -1.9(9) .
C9 C4 C5 C6 7.0(9) .
C9 C4 C5 N2 -174.8(6) .
N2 C5 C6 C7 176.0(6) .
N2 C11 C12 C13 167.9(7) .
N2 C11 C12 C16 -10.8(10) .
C11 C12 C13 C14 -179.6(7) .
C11 C12 C16 C15 179.2(7) .
C12 C13 C14 N3 1.2(13) .
C13 C12 C16 C15 0.5(11) .
C14 N3 C15 C16 0.7(12) .
C15 N3 C14 C13 -1.1(12) .
C16 C12 C13 C14 -0.9(11) .
C17 N4 C25 C20 -1.2(8) .
C17 N4 C25 C24 -179.8(5) .
C17 C18 C19 C20 -2.2(10) .
C18 C19 C20 C21 176.6(6) .
C18 C19 C20 C25 -1.6(9) .
C19 C20 C21 C22 177.4(6) .
C19 C20 C21 N5 -5.1(10) .
C19 C20 C25 N4 3.4(9) .
C19 C20 C25 C24 -178.1(5) .
C20 C21 C22 C23 2.0(10) .
C20 C21 N5 C27 -140.1(6) .
C21 C20 C25 N4 -174.8(5) .
C21 C20 C25 C24 3.7(9) .
C21 C22 C23 C24 1.5(10) .
C21 N5 C27 C28 -179.7(6) .
C22 C21 N5 C27 37.3(9) .
C22 C23 C24 O2 177.9(6) .
C22 C23 C24 C25 -2.3(9) .
C23 C24 C25 N4 178.3(5) .
C23 C24 C25 C20 -0.3(8) .
C25 N4 C17 C18 -2.9(8) .
C25 C20 C21 C22 -4.5(9) .
C25 C20 C21 N5 173.1(6) .
N5 C21 C22 C23 -175.4(6) .
N5 C27 C28 C29 3.5(11) .
N5 C27 C28 C32 -173.8(7) .
C27 C28 C29 C30 -178.2(7) .
C27 C28 C32 C31 177.9(7) .
C28 C29 C30 N6 0.3(13) .
C29 C28 C32 C31 0.4(11) .
C30 N6 C31 C32 -1.4(13) .
C31 N6 C30 C29 0.8(13) .
C32 C28 C29 C30 -0.9(11) .
C33 N7 C41 C40 1.7(10) .
C33 C34 C35 C36 -1.3(9) .
C33 C38 C39 C40 1.9(9) .
C34 C33 C38 C37 -4.6(9) .
C34 C33 C38 C39 178.9(6) .
C34 C35 C36 C37 -1.9(10) .
C35 C36 C37 C38 1.8(10) .
C35 C36 C37 N8 -177.4(6) .
C36 C37 C38 C33 1.5(9) .
C36 C37 C38 C39 177.7(6) .
C36 C37 N8 C43 -39.2(10) .
C37 C38 C39 C40 -174.4(7) .
C37 N8 C43 C44 179.6(5) .
C38 C33 C34 O3 -176.5(5) .
C38 C33 C34 C35 4.4(9) .
C38 C37 N8 C43 141.5(6) .
C38 C39 C40 C41 0.0(11) .
C39 C40 C41 N7 -2.0(11) .
C41 N7 C33 C34 179.3(6) .
C41 N7 C33 C38 0.5(9) .
N8 C37 C38 C33 -179.2(5) .
N8 C37 C38 C39 -3.0(9) .
N8 C43 C44 C45 167.5(7) .
N8 C43 C44 C48 -12.7(10) .
C43 C44 C45 C46 -177.1(7) .
C43 C44 C48 C47 178.3(7) .
C44 C45 C46 N9 -3.9(13) .
C45 C44 C48 C47 -1.9(10) .
C46 N9 C47 C48 -1.6(13) .
C47 N9 C46 C45 3.1(13) .
C48 C44 C45 C46 3.1(11) .
C49 C50 C51 C52 1.7(13) .
C49 C54 C55 O4 28.0(9) .
C49 C54 C55 C56 -152.0(6) .
C50 C49 C54 C53 -2.3(11) .
C50 C49 C54 C55 177.1(6) .
C50 C51 C52 C53 -3.0(14) .
C51 C52 C53 C54 1.6(15) .
C52 C53 C54 C49 1.0(12) .
C52 C53 C54 C55 -178.3(8) .
C53 C54 C55 O4 -152.7(7) .
C53 C54 C55 C56 27.3(10) .
C54 C49 C50 C51 1.0(12) .
C54 C55 C56 C57 176.4(6) .
C55 C56 C57 O5 11.5(10) .
C55 C56 C57 C58 -168.5(6) .
C56 C57 C58 C59 9.9(9) .
C56 C57 C58 C63 -172.3(6) .
C57 C58 C59 C60 177.0(6) .
C57 C58 C63 C62 -176.0(6) .
C58 C59 C60 C61 -1.3(10) .
C59 C58 C63 C62 2.0(10) .
C59 C60 C61 C62 2.4(10) .
C60 C61 C62 C63 -1.3(11) .
C61 C62 C63 C58 -0.9(11) .
C63 C58 C59 C60 -0.9(9) .
C64 C65 C66 C67 -1.6(10) .
C64 C69 C70 O6 -20.4(9) .
C64 C69 C70 C71 155.5(6) .
C65 C64 C69 C68 -0.3(10) .
C65 C64 C69 C70 -179.8(6) .
C65 C66 C67 C68 -0.4(10) .
C66 C67 C68 C69 2.1(10) .
C67 C68 C69 C64 -1.7(9) .
C67 C68 C69 C70 177.7(6) .
C68 C69 C70 O6 160.1(6) .
C68 C69 C70 C71 -24.0(9) .
C69 C64 C65 C66 1.9(11) .
C69 C70 C71 C72 -166.0(6) .
C70 C71 C72 O7 -1.6(11) .
C70 C71 C72 C73 -179.9(6) .
C71 C72 C73 C74 -16.6(10) .
C71 C72 C73 C78 161.9(6) .
C72 C73 C74 C75 177.5(7) .
C72 C73 C78 C77 -175.7(6) .
C73 C74 C75 C76 -2.0(13) .
C74 C73 C78 C77 2.8(11) .
C74 C75 C76 C77 3.0(13) .
C75 C76 C77 C78 -1.2(12) .
C76 C77 C78 C73 -1.8(12) .
C78 C73 C74 C75 -0.9(11) .

loop_
_smtbx_masks_void_nr
_smtbx_masks_void_average_x
_smtbx_masks_void_average_y
_smtbx_masks_void_average_z
_smtbx_masks_void_volume
_smtbx_masks_void_count_electrons
1 -0.090 0.215 0.338 347.7 64.6
2 0.090 -0.215 0.662 347.7 66.8
3 -0.090 0.285 0.838 347.7 64.6
4 0.090 0.715 0.162 347.7 66.7
